data_7125545
loop_
_publ_author_name
'Fiscus, Jeffrey E.'
'Shotwell, Sandra'
'Layland, Ralph C.'
'Smith, Mark D.'
'zur Loye, Hans-Conrad'
'Bunz, Uwe H. F.'

_publ_section_title
;
 Three unique coordination geometries involving
 1,2-dimethoxy-4,5-bis(2-pyridylethynyl)benzene
;
_journal_issue 24
_journal_name_full 'Chemical Communications'
_journal_page_first 2674
_journal_paper_doi 10.1039/b109849g
_journal_year 2001
_chemical_formula_sum 'C44 H32 Cl4 Co2 N4 O4'
_chemical_formula_weight 940.40
_space_group_IT_number 14
_space_group_name_Hall '-P 2yn'
_space_group_name_H-M_alt 'P 1 21/n 1'
_symmetry_cell_setting monoclinic
_symmetry_space_group_name_H-M 'P 1 21/n 1'
_atom_sites_solution_hydrogens geom
_atom_sites_solution_primary direct
_atom_sites_solution_secondary difmap
_audit_creation_method SHELXL-97
_cell_angle_alpha 90.00
_cell_angle_beta 103.574(2)
_cell_angle_gamma 90.00
_cell_formula_units_Z 2
_cell_length_a 8.5272(6)
_cell_length_b 18.3653(13)
_cell_length_c 13.3493(9)
_cell_measurement_reflns_used 6955
_cell_measurement_temperature 190(2)
_cell_measurement_theta_max 26.366
_cell_measurement_theta_min 2.216
_cell_volume 2032.2(2)
_computing_cell_refinement 'SAINT+ NT V6.02a (Bruker, 1998)'
_computing_data_collection 'SMART NT V5.624 (Bruker, 2000)'
_computing_data_reduction 'SAINT+ NT V6.02a'
_computing_molecular_graphics 'SHELXTL V5.1 (Sheldrick, 1997)'
_computing_publication_material 'SHELXTL V5.1'
_computing_structure_refinement 'SHELXL-97 (Sheldrick, 1997)'
_computing_structure_solution 'SHELXS-97 (Sheldrick, 1990)'
_diffrn_ambient_temperature 190(2)
_diffrn_measured_fraction_theta_full 0.998
_diffrn_measured_fraction_theta_max 0.998
_diffrn_measurement_device_type 'Bruker SMART APEX CCD diffractometer'
_diffrn_measurement_method 'omega scans'
_diffrn_radiation_monochromator graphite
_diffrn_radiation_source 'sealed tube'
_diffrn_radiation_type MoK\a
_diffrn_radiation_wavelength 0.71073
_diffrn_reflns_av_R_equivalents 0.0347
_diffrn_reflns_av_sigmaI/netI 0.0368
_diffrn_reflns_limit_h_max 7
_diffrn_reflns_limit_h_min -10
_diffrn_reflns_limit_k_max 22
_diffrn_reflns_limit_k_min -22
_diffrn_reflns_limit_l_max 16
_diffrn_reflns_limit_l_min -16
_diffrn_reflns_number 13541
_diffrn_reflns_theta_full 26.41
_diffrn_reflns_theta_max 26.41
_diffrn_reflns_theta_min 1.92
_diffrn_standards_decay_% none
_exptl_absorpt_coefficient_mu 1.128
_exptl_absorpt_correction_T_max 0.9350
_exptl_absorpt_correction_T_min 0.7094
_exptl_absorpt_correction_type multi-scan
_exptl_absorpt_process_details '(SADABS, Bruker, 1997)'
_exptl_crystal_colour blue
_exptl_crystal_density_diffrn 1.537
_exptl_crystal_density_method 'not measured'
_exptl_crystal_description needle
_exptl_crystal_F_000 956
_exptl_crystal_size_max 0.42
_exptl_crystal_size_mid 0.12
_exptl_crystal_size_min 0.08
_refine_diff_density_max 0.921
_refine_diff_density_min -0.223
_refine_diff_density_rms 0.082
_refine_ls_extinction_method none
_refine_ls_goodness_of_fit_ref 1.038
_refine_ls_hydrogen_treatment mixed
_refine_ls_matrix_type full
_refine_ls_number_parameters 264
_refine_ls_number_reflns 4165
_refine_ls_number_restraints 0
_refine_ls_restrained_S_all 1.038
_refine_ls_R_factor_all 0.0504
_refine_ls_R_factor_gt 0.0408
_refine_ls_shift/su_max 0.001
_refine_ls_shift/su_mean 0.000
_refine_ls_structure_factor_coef Fsqd
_refine_ls_weighting_details 'calc w=1/[\s^2^(Fo^2^)+(0.0667P)^2^+0.0069P] where P=(Fo^2^+2Fc^2^)/3'
_refine_ls_weighting_scheme calc
_refine_ls_wR_factor_gt 0.1065
_refine_ls_wR_factor_ref 0.1107
_reflns_number_gt 3405
_reflns_number_total 4165
_reflns_threshold_expression >2sigma(I)
_cod_data_source_file b109849g.txt
_cod_data_source_block cocls2s
_cod_original_sg_symbol_H-M 'P 21/n'
_cod_database_code 7125545

loop_
_symmetry_equiv_pos_as_xyz
'x, y, z'
'-x+1/2, y+1/2, -z+1/2'
'-x, -y, -z'
'x-1/2, -y-1/2, z-1/2'

loop_
_atom_site_label
_atom_site_type_symbol
_atom_site_fract_x
_atom_site_fract_y
_atom_site_fract_z
_atom_site_U_iso_or_equiv
_atom_site_adp_type
_atom_site_occupancy
_atom_site_symmetry_multiplicity
_atom_site_calc_flag
_atom_site_refinement_flags
Co Co 0.18219(4) 0.313080(19) 0.57175(3) 0.02386(13) Uani 1 1 d .
Cl1 Cl -0.07870(8) 0.28491(4) 0.51887(6) 0.03551(19) Uani 1 1 d .
Cl2 Cl 0.31565(9) 0.23850(4) 0.69571(5) 0.03561(19) Uani 1 1 d .
C1 C 0.1973(3) 0.47645(15) 0.5903(2) 0.0268(6) Uani 1 1 d .
C2 C 0.1957(4) 0.54269(16) 0.6415(2) 0.0355(7) Uani 1 1 d .
H2 H 0.1984 0.5874 0.6062 0.043 Uiso 1 1 calc R
C3 C 0.1904(4) 0.54234(17) 0.7434(2) 0.0397(7) Uani 1 1 d .
H3 H 0.1934 0.5869 0.7800 0.048 Uiso 1 1 calc R
C4 C 0.1806(4) 0.47747(17) 0.7922(2) 0.0389(7) Uani 1 1 d .
H4 H 0.1750 0.4763 0.8624 0.047 Uiso 1 1 calc R
C5 C 0.1791(4) 0.41421(16) 0.7374(2) 0.0334(7) Uani 1 1 d .
H5 H 0.1704 0.3693 0.7710 0.040 Uiso 1 1 calc R
C6 C 0.2109(3) 0.47658(15) 0.4857(2) 0.0292(6) Uani 1 1 d .
C7 C 0.2294(3) 0.48553(14) 0.4004(2) 0.0285(6) Uani 1 1 d .
C8 C 0.2611(3) 0.50032(14) 0.30253(19) 0.0264(6) Uani 1 1 d .
C9 C 0.1989(4) 0.45616(15) 0.2164(2) 0.0300(6) Uani 1 1 d .
H9 H 0.1370 0.4144 0.2239 0.036 Uiso 1 1 calc R
C10 C 0.2264(4) 0.47266(15) 0.1214(2) 0.0299(6) Uani 1 1 d .
C11 C 0.3236(4) 0.53394(14) 0.1111(2) 0.0285(6) Uani 1 1 d .
C12 C 0.3886(3) 0.57613(14) 0.1961(2) 0.0263(6) Uani 1 1 d .
H12 H 0.4561 0.6162 0.1897 0.032 Uiso 1 1 calc R
C13 C 0.3561(3) 0.56047(14) 0.29159(19) 0.0251(6) Uani 1 1 d .
C14 C 0.0634(5) 0.37481(19) 0.0372(3) 0.0536(10) Uani 1 1 d .
H14A H 0.1273 0.3344 0.0737 0.080 Uiso 1 1 calc R
H14B H 0.0115 0.3596 -0.0331 0.080 Uiso 1 1 calc R
H14C H -0.0193 0.3888 0.0736 0.080 Uiso 1 1 calc R
C15 C 0.4407(4) 0.60504(16) 0.0002(2) 0.0378(7) Uani 1 1 d .
H15A H 0.3897 0.6503 0.0153 0.057 Uiso 1 1 calc R
H15B H 0.4509 0.6058 -0.0714 0.057 Uiso 1 1 calc R
H15C H 0.5479 0.6006 0.0466 0.057 Uiso 1 1 calc R
C16 C 0.4227(3) 0.60536(14) 0.3797(2) 0.0251(6) Uani 1 1 d .
C17 C 0.4799(3) 0.64153(14) 0.4530(2) 0.0260(6) Uani 1 1 d .
C18 C 0.5606(3) 0.67930(14) 0.5447(2) 0.0250(6) Uani 1 1 d .
C19 C 0.4856(4) 0.69455(15) 0.6243(2) 0.0319(6) Uani 1 1 d .
H19 H 0.3751 0.6829 0.6177 0.038 Uiso 1 1 calc R
C20 C 0.5742(4) 0.72684(16) 0.7130(2) 0.0342(7) Uani 1 1 d .
H20 H 0.5253 0.7375 0.7683 0.041 Uiso 1 1 calc R
C21 C 0.7329(4) 0.74335(16) 0.7206(2) 0.0328(7) Uani 1 1 d .
H21 H 0.7958 0.7648 0.7817 0.039 Uiso 1 1 calc R
C22 C 0.8005(3) 0.72847(14) 0.6386(2) 0.0284(6) Uani 1 1 d .
H22 H 0.9105 0.7406 0.6441 0.034 Uiso 1 1 calc R
N1 N 0.1895(3) 0.41255(12) 0.63796(16) 0.0258(5) Uani 1 1 d .
N2 N 0.7164(3) 0.69742(11) 0.55089(17) 0.0241(5) Uani 1 1 d .
O1 O 0.1671(3) 0.43571(11) 0.03346(15) 0.0401(5) Uani 1 1 d .
O2 O 0.3444(3) 0.54487(11) 0.01487(14) 0.0355(5) Uani 1 1 d .

loop_
_atom_site_aniso_label
_atom_site_aniso_U_11
_atom_site_aniso_U_22
_atom_site_aniso_U_33
_atom_site_aniso_U_23
_atom_site_aniso_U_13
_atom_site_aniso_U_12
Co 0.0284(2) 0.0248(2) 0.0191(2) -0.00014(14) 0.00702(15) 0.00015(14)
Cl1 0.0276(4) 0.0433(4) 0.0347(4) 0.0036(3) 0.0055(3) 0.0006(3)
Cl2 0.0370(4) 0.0346(4) 0.0325(4) 0.0086(3) 0.0027(3) 0.0029(3)
C1 0.0315(15) 0.0286(14) 0.0207(13) 0.0005(11) 0.0066(11) -0.0019(11)
C2 0.0471(19) 0.0259(14) 0.0342(16) 0.0001(12) 0.0111(14) -0.0015(12)
C3 0.053(2) 0.0345(16) 0.0318(16) -0.0113(13) 0.0102(14) -0.0015(14)
C4 0.053(2) 0.0417(17) 0.0239(15) -0.0058(13) 0.0139(14) 0.0046(14)
C5 0.0448(18) 0.0346(15) 0.0228(14) 0.0006(12) 0.0121(13) 0.0013(13)
C6 0.0372(16) 0.0266(14) 0.0236(14) 0.0013(11) 0.0067(12) -0.0012(11)
C7 0.0343(16) 0.0254(14) 0.0249(14) -0.0004(11) 0.0049(12) -0.0013(11)
C8 0.0329(15) 0.0279(13) 0.0177(13) 0.0027(11) 0.0047(11) 0.0017(11)
C9 0.0409(17) 0.0270(14) 0.0228(14) 0.0011(11) 0.0089(12) -0.0051(12)
C10 0.0396(16) 0.0300(14) 0.0197(13) -0.0035(11) 0.0061(12) -0.0013(12)
C11 0.0395(16) 0.0284(14) 0.0193(13) 0.0013(11) 0.0102(12) 0.0006(12)
C12 0.0331(15) 0.0228(13) 0.0236(13) 0.0010(11) 0.0078(11) -0.0007(11)
C13 0.0283(14) 0.0273(13) 0.0189(13) -0.0030(11) 0.0042(11) 0.0004(11)
C14 0.081(3) 0.0441(19) 0.0390(19) -0.0146(15) 0.0207(18) -0.0317(18)
C15 0.055(2) 0.0360(16) 0.0258(15) 0.0028(12) 0.0168(14) -0.0078(14)
C16 0.0280(14) 0.0270(13) 0.0199(13) 0.0019(11) 0.0051(11) 0.0005(11)
C17 0.0259(14) 0.0305(14) 0.0222(14) 0.0010(11) 0.0072(11) 0.0007(11)
C18 0.0277(14) 0.0252(13) 0.0213(13) -0.0019(10) 0.0043(11) 0.0010(10)
C19 0.0307(15) 0.0386(16) 0.0276(15) -0.0034(12) 0.0091(12) -0.0022(12)
C20 0.0432(18) 0.0396(16) 0.0219(14) -0.0080(12) 0.0122(13) 0.0022(13)
C21 0.0437(18) 0.0327(15) 0.0209(14) -0.0060(12) 0.0057(12) -0.0067(13)
C22 0.0308(15) 0.0298(14) 0.0224(14) -0.0034(11) 0.0015(11) -0.0054(11)
N1 0.0332(13) 0.0253(11) 0.0191(11) -0.0007(9) 0.0068(9) -0.0003(9)
N2 0.0281(12) 0.0247(11) 0.0200(11) -0.0016(9) 0.0069(9) -0.0014(9)
O1 0.0632(15) 0.0358(11) 0.0221(10) -0.0076(9) 0.0115(10) -0.0152(10)
O2 0.0539(14) 0.0357(11) 0.0195(10) -0.0021(8) 0.0137(9) -0.0091(10)

loop_
_atom_type_symbol
_atom_type_description
_atom_type_scat_dispersion_real
_atom_type_scat_dispersion_imag
_atom_type_scat_source
C C 0.0033 0.0016 'International Tables Vol C Tables 4.2.6.8 and 6.1.1.4'
H H 0.0000 0.0000 'International Tables Vol C Tables 4.2.6.8 and 6.1.1.4'
N N 0.0061 0.0033 'International Tables Vol C Tables 4.2.6.8 and 6.1.1.4'
O O 0.0106 0.0060 'International Tables Vol C Tables 4.2.6.8 and 6.1.1.4'
Cl Cl 0.1484 0.1585 'International Tables Vol C Tables 4.2.6.8 and 6.1.1.4'
Co Co 0.3494 0.9721 'International Tables Vol C Tables 4.2.6.8 and 6.1.1.4'

loop_
_geom_angle_atom_site_label_1
_geom_angle_atom_site_label_2
_geom_angle_atom_site_label_3
_geom_angle
_geom_angle_site_symmetry_1
_geom_angle_site_symmetry_3
N1 Co N2 117.53(9) . 3_666
N1 Co Cl1 105.87(7) . .
N2 Co Cl1 107.72(7) 3_666 .
N1 Co Cl2 105.71(6) . .
N2 Co Cl2 107.37(7) 3_666 .
Cl1 Co Cl2 112.81(3) . .
N1 C1 C2 121.4(2) . .
N1 C1 C6 119.2(2) . .
C2 C1 C6 119.3(2) . .
C3 C2 C1 119.2(3) . .
C4 C3 C2 119.7(3) . .
C3 C4 C5 118.5(3) . .
N1 C5 C4 123.3(3) . .
C7 C6 C1 171.7(3) . .
C6 C7 C8 175.4(3) . .
C13 C8 C9 119.2(2) . .
C13 C8 C7 119.2(2) . .
C9 C8 C7 121.7(2) . .
C10 C9 C8 120.9(3) . .
O1 C10 C9 125.6(3) . .
O1 C10 C11 114.9(2) . .
C9 C10 C11 119.5(2) . .
O2 C11 C12 125.6(2) . .
O2 C11 C10 114.7(2) . .
C12 C11 C10 119.7(2) . .
C11 C12 C13 120.6(2) . .
C12 C13 C8 120.2(2) . .
C12 C13 C16 120.2(2) . .
C8 C13 C16 119.6(2) . .
C17 C16 C13 178.8(3) . .
C16 C17 C18 174.1(3) . .
N2 C18 C19 121.6(2) . .
N2 C18 C17 116.0(2) . .
C19 C18 C17 122.3(3) . .
C20 C19 C18 119.0(3) . .
C21 C20 C19 119.5(3) . .
C20 C21 C22 119.2(3) . .
N2 C22 C21 122.5(3) . .
C1 N1 C5 117.8(2) . .
C1 N1 Co 125.55(17) . .
C5 N1 Co 116.56(18) . .
C22 N2 C18 118.2(2) . .
C22 N2 Co 119.99(19) . 3_666
C18 N2 Co 121.63(17) . 3_666
C10 O1 C14 118.1(2) . .
C11 O2 C15 117.1(2) . .

loop_
_geom_bond_atom_site_label_1
_geom_bond_atom_site_label_2
_geom_bond_distance
_geom_bond_site_symmetry_2
Co N1 2.024(2) .
Co N2 2.032(2) 3_666
Co Cl1 2.2311(8) .
Co Cl2 2.2418(7) .
C1 N1 1.344(3) .
C1 C2 1.397(4) .
C1 C6 1.428(4) .
C2 C3 1.371(4) .
C3 C4 1.370(4) .
C4 C5 1.372(4) .
C5 N1 1.351(3) .
C6 C7 1.197(4) .
C7 C8 1.421(4) .
C8 C13 1.398(4) .
C8 C9 1.405(4) .
C9 C10 1.377(4) .
C10 O1 1.347(3) .
C10 C11 1.424(4) .
C11 O2 1.352(3) .
C11 C12 1.379(4) .
C12 C13 1.396(4) .
C13 C16 1.439(4) .
C14 O1 1.434(4) .
C15 O2 1.417(3) .
C16 C17 1.188(4) .
C17 C18 1.435(4) .
C18 N2 1.353(4) .
C18 C19 1.391(4) .
C19 C20 1.380(4) .
C20 C21 1.367(4) .
C21 C22 1.380(4) .
C22 N2 1.347(3) .
N2 Co 2.032(2) 3_666
